data_7250996
loop_
_publ_author_name
'Marasinghe, Aloka A.'
'Averkiev, Boris B.'
'Aaker\"oy, Christer B.'

_publ_section_title
;
 Examining intermolecular interactions in crystal structures of
 amide-substituted 2-aminopyrimidine derivatives
;
_journal_issue 43
_journal_name_full CrystEngComm
_journal_page_first 7000
_journal_page_last 7011
_journal_paper_doi 10.1039/D5CE00839E
_journal_volume 27
_journal_year 2025
_chemical_formula_moiety 'C8 H10 Cl N3 O'
_chemical_formula_sum 'C8 H10 Cl N3 O'
_chemical_formula_weight 199.64
_chemical_melting_point 378.0(10)
_chemical_name_systematic N-(5-chloropyrimidin-2-yl)butyramide
_space_group_crystal_system triclinic
_space_group_IT_number 2
_space_group_name_Hall '-P 1'
_space_group_name_H-M_alt 'P -1'
_atom_sites_solution_hydrogens mixed
_atom_sites_solution_primary dual
_audit_creation_date 2024-09-18
_audit_creation_method
;
Olex2 1.5-ac5-024
(compiled 2022.04.12 svn.rca3783a0 for Rigaku Oxford Diffraction, GUI svn.r6498)
;
_audit_update_record
;
2025-08-25 deposited with the CCDC.	2025-10-02 downloaded from the CCDC.
;
_cell_angle_alpha 89.4260(10)
_cell_angle_beta 87.8120(10)
_cell_angle_gamma 77.4270(10)
_cell_formula_units_Z 2
_cell_length_a 4.48170(10)
_cell_length_b 8.33370(10)
_cell_length_c 12.9705(2)
_cell_measurement_reflns_used 8781
_cell_measurement_temperature 210.00(10)
_cell_measurement_theta_max 79.7310
_cell_measurement_theta_min 3.4040
_cell_volume 472.475(14)
_computing_cell_refinement 'CrysAlisPro 1.171.43.133a (Rigaku OD, 2024)'
_computing_data_collection 'CrysAlisPro system (CCD 43.133a 64-bit (release 07-08-2024))'
_computing_data_reduction 'CrysAlisPro 1.171.43.133a (Rigaku OD, 2024)'
_computing_molecular_graphics 'Olex2 1.5-ac5-024 (Dolomanov et al., 2009)'
_computing_publication_material 'Olex2 1.5-ac5-024 (Dolomanov et al., 2009)'
_computing_structure_refinement 'SHELXL 2018/3 (Sheldrick, 2015)'
_computing_structure_solution 'SHELXT  (Sheldrick, 2015)'
_diffrn_ambient_environment N~2~
_diffrn_ambient_temperature 210.00(10)
_diffrn_detector 'Hybrid Pixel Array Detector'
_diffrn_detector_area_resol_mean 10.0000
_diffrn_detector_type HyPix
_diffrn_measured_fraction_theta_full 1.000
_diffrn_measured_fraction_theta_max 0.988
_diffrn_measurement_details
;
List of Runs (angles in degrees, time in seconds):

  # Type    Start    End  Width  t~exp~   \w     \q     \k     \f   Frames
#--------------------------------------------------------------------------
  1  \w    -96.00 -20.00   0.50    0.20    --  -48.07 138.00   1.00  152
  2  \w    -90.00 -16.00   0.50    0.20    --  -48.07 131.00-174.00  148
  3  \w   -120.00 -65.00   0.50    0.20    --  -48.07-138.00 -60.00  110
  4  \w   -119.00 -70.00   0.50    0.20    --  -48.07-131.00 115.00   98
  5  \w     42.00 103.00   0.50    0.20    --   48.07-138.00 -60.00  122
  6  \w     38.00  98.00   0.50    0.20    --   48.07-131.00 115.00  120
  7  \w   -158.00 -65.00   0.50    1.00    --  -91.75-138.00 -60.00  186
  8  \w   -162.00 -70.00   0.50    1.00    --  -91.75-131.00 115.00  184
  9  \w    -96.00 -20.00   0.50    1.00    --  -91.75 138.00   1.00  152
 10  \w     43.00 116.00   0.50    1.00    --  113.25-131.00 115.00  146
 11  \w     87.00 175.00   0.50    1.00    --  113.25 138.00   1.00  176
 12  \w     42.00 121.00   0.50    1.00    --  113.25-138.00 -60.00  158
 13  \w     91.00 178.00   0.50    1.00    --  113.25 131.00-174.00  174
 14  \w    -26.00  27.00   0.50    0.20    --  -48.07  19.00  30.00  106
 15  \w   -118.00 -73.00   0.50    0.20    --  -48.07-125.00 150.00   90
 16  \w   -118.00 -73.00   0.50    0.20    --  -48.07-125.00 -90.00   90
 17  \w     36.00 121.00   0.50    0.20    --   48.07  38.00-120.00  170
 18  \w    -26.00  26.00   0.50    0.20    --   48.07 -19.00-180.00  104
 19  \w     36.00 121.00   0.50    0.20    --   48.07  38.00-120.00  170
 20  \w   -163.00 -75.00   0.50    1.00    --  -91.75 -61.00   0.00  176
 21  \w     42.00 105.00   0.50    1.00    --  113.25 -77.00 -30.00  126
 22  \w     44.00 111.00   0.50    1.00    --  113.25-125.00-180.00  134
 23  \w     97.00 178.00   0.50    1.00    --  113.25  61.00  90.00  162
 24  \w     42.00  71.00   0.50    1.00    --  113.25 -61.00-120.00   58
 25  \w     44.00 111.00   0.50    1.00    --  113.25-125.00 -30.00  134
 26  \w     42.00 105.00   0.50    1.00    --  113.25 -77.00 150.00  126
 27  \w     42.00 105.00   0.50    1.00    --  113.25 -77.00   0.00  126
 28  \w     95.00 178.00   0.50    1.00    --  113.25 125.00-150.00  166
 29  \w     97.00 178.00   0.50    1.00    --  113.25  61.00 120.00  162
 30  \w    101.00 178.00   0.50    1.00    --  113.25  45.00-180.00  154
 31  \w     42.00  71.00   0.50    1.00    --  113.25 -61.00-150.00   58
 32  \w    101.00 178.00   0.50    1.00    --  113.25  30.00  30.00  154
 33  \w    101.00 178.00   0.50    1.00    --  113.25  30.00  30.00  154
 34  \w    101.00 178.00   0.50    1.00    --  113.25  45.00-120.00  154
 35  \w     42.00  71.00   0.50    1.00    --  113.25 -61.00  90.00   58
 36  \w     97.00 178.00   0.50    1.00    --  113.25  61.00-150.00  162
 37  \w     42.00  71.00   0.50    1.00    --  113.25 -61.00 -90.00   58
 38  \w    101.00 178.00   0.50    1.00    --  113.25  45.00  60.00  154
 39  \w     42.00 106.00   0.50    1.00    --  113.25 -94.00 120.00  128
 40  \w     67.00  93.00   0.50    1.00    --  113.25 -86.00-107.17   52
 41  \w    107.00 137.00   0.50    1.00    --  113.25 -86.00-107.17   60
 42  \w    105.00 177.00   0.50    1.00    --  113.25  45.00 -90.00  144
 43  \w    104.00 148.00   0.50    1.00    --  113.25  61.00 150.00   88
 44  \w     73.00 110.00   0.50    1.00    --  113.25-125.00-120.00   74
 45  \w     47.00  72.00   0.50    1.00    --  113.25-125.00-120.00   50
 46  \w     77.00 102.00   0.50    1.00    --  113.25 -94.00 150.00   50
 47  \w     50.00  96.00   0.50    1.00    --  113.25 -94.00 -30.00   92
 48  \w     42.00  71.00   0.50    1.00    --  113.25 -61.00-180.00   58
 49  \w     44.00  85.00   0.50    1.00    --  113.25 -77.00  30.00   82
 50  \w     66.00 105.00   0.50    1.00    --  113.25 -94.00 -60.00   78
 51  \w    118.00 144.00   0.50    1.00    --  113.25  45.00 -30.00   52
 52  \w     70.00  95.00   0.50    1.00    --  113.25 -77.00  60.00   50
 53  \w     44.00  70.00   0.50    1.00    --  113.25 -77.00  90.00   52
 54  \w     48.00  74.00   0.50    1.00    --  113.25 -94.00  30.00   52
 55  \w     70.00  96.00   0.50    1.00    --  113.25 -94.00  60.00   52
 56  \w     42.00  70.00   0.50    1.00    --  113.25 -61.00 150.00   56
 57  \w    123.00 149.00   0.50    1.00    --  113.25  15.00 -30.00   52
 58  \w    146.00 175.00   0.50    1.00    --  113.25  77.00 150.00   58
 59  \w    113.00 139.00   0.50    1.00    --  113.25  61.00  90.00   52
;
_diffrn_measurement_device 'four-circle diffractometer'
_diffrn_measurement_device_type 'XtaLAB Synergy, Dualflex, HyPix'
_diffrn_measurement_method '\w scans'
_diffrn_orient_matrix_type 'CrysAlisPro convention (1999,Acta A55,543-557)'
_diffrn_orient_matrix_UB_11 0.0933112000
_diffrn_orient_matrix_UB_12 0.0604390000
_diffrn_orient_matrix_UB_13 0.1033441000
_diffrn_orient_matrix_UB_21 0.1763776000
_diffrn_orient_matrix_UB_22 0.1140386000
_diffrn_orient_matrix_UB_23 -0.0586479000
_diffrn_orient_matrix_UB_31 -0.2905059000
_diffrn_orient_matrix_UB_32 0.1386208000
_diffrn_orient_matrix_UB_33 0.0029057000
_diffrn_radiation_monochromator mirror
_diffrn_radiation_probe x-ray
_diffrn_radiation_type 'Cu K\a'
_diffrn_radiation_wavelength 1.54184
_diffrn_reflns_av_R_equivalents 0.0263
_diffrn_reflns_av_unetI/netI 0.0185
_diffrn_reflns_Laue_measured_fraction_full 1.000
_diffrn_reflns_Laue_measured_fraction_max 0.988
_diffrn_reflns_limit_h_max 5
_diffrn_reflns_limit_h_min -5
_diffrn_reflns_limit_k_max 10
_diffrn_reflns_limit_k_min -10
_diffrn_reflns_limit_l_max 16
_diffrn_reflns_limit_l_min -16
_diffrn_reflns_number 10560
_diffrn_reflns_point_group_measured_fraction_full 1.000
_diffrn_reflns_point_group_measured_fraction_max 0.988
_diffrn_reflns_theta_full 67.684
_diffrn_reflns_theta_max 79.932
_diffrn_reflns_theta_min 3.410
_diffrn_source 'micro-focus sealed X-ray tube'
_diffrn_source_type 'PhotonJet (Cu) X-ray Source'
_exptl_absorpt_coefficient_mu 3.297
_exptl_absorpt_correction_T_max 1.000
_exptl_absorpt_correction_T_min 0.454
_exptl_absorpt_correction_type gaussian
_exptl_absorpt_process_details
;
CrysAlisPro 1.171.43.133a (Rigaku Oxford Diffraction, 2024)
Numerical absorption correction based on gaussian integration over
a multifaceted crystal model
Empirical absorption correction using spherical harmonics,
implemented in SCALE3 ABSPACK scaling algorithm.
;
_exptl_crystal_colour colourless
_exptl_crystal_colour_primary colourless
_exptl_crystal_density_diffrn 1.403
_exptl_crystal_description plate
_exptl_crystal_F_000 208
_exptl_crystal_recrystallization_method 'crystallized from chloroform'
_exptl_crystal_size_max 0.235
_exptl_crystal_size_mid 0.056
_exptl_crystal_size_min 0.031
_refine_diff_density_max 0.314
_refine_diff_density_min -0.235
_refine_diff_density_rms 0.061
_refine_ls_extinction_coef 0.0186(18)
_refine_ls_extinction_expression Fc^*^=kFc[1+0.001xFc^2^\l^3^/sin(2\q)]^-1/4^
_refine_ls_extinction_method 'SHELXL-2018/3 (Sheldrick 2018)'
_refine_ls_goodness_of_fit_ref 1.103
_refine_ls_hydrogen_treatment mixed
_refine_ls_matrix_type full
_refine_ls_number_parameters 124
_refine_ls_number_reflns 2039
_refine_ls_number_restraints 0
_refine_ls_restrained_S_all 1.103
_refine_ls_R_factor_all 0.0306
_refine_ls_R_factor_gt 0.0301
_refine_ls_shift/su_max 0.000
_refine_ls_shift/su_mean 0.000
_refine_ls_structure_factor_coef Fsqd
_refine_ls_weighting_details 'w=1/[\s^2^(Fo^2^)+(0.0471P)^2^+0.0933P] where P=(Fo^2^+2Fc^2^)/3'
_refine_ls_weighting_scheme calc
_refine_ls_wR_factor_gt 0.0817
_refine_ls_wR_factor_ref 0.0821
_reflns_Friedel_coverage 0.000
_reflns_number_gt 1983
_reflns_number_total 2039
_reflns_threshold_expression 'I > 2\s(I)'
_cod_data_source_file d5ce00839e2.cif
_cod_data_source_block exp_933
_cod_depositor_comments
;
The following automatic conversions were performed:

data item '_chemical_melting_point' value '377-379' was changed to
'378.0(10)' -- the average value was taken and precision was
estimated.

Automatic conversion script
Id: cif_fix_values 8170 2020-07-09 18:12:32Z antanas 

 Adding full bibliography for 7250982--7251002.cif.
;
_cod_database_code 7250996
_shelx_shelxl_version_number 2018/3
_chemical_oxdiff_formula C8HH10Cl1N3O1
_shelx_space_group_comment
;
The symmetry employed for this shelxl refinement is uniquely defined
by the following loop, which should always be used as a source of
symmetry information in preference to the above space-group names.
They are only intended as comments.
;
_olex2_refinement_description
;
1. Fixed Uiso
 At 1.2 times of:
  All C(H) groups, All C(H,H) groups
 At 1.5 times of:
  All C(H,H,H) groups
2.a Secondary CH2 refined with riding coordinates:
 C10(H10A,H10B), C11(H11A,H11B)
2.b Aromatic/amide H refined with riding coordinates:
 C3(H3), C5(H5)
2.c Idealised Me refined as rotating group:
 C12(H12A,H12B,H12C)
;
_olex2_submission_special_instructions 'No special instructions were received'
_oxdiff_exptl_absorpt_empirical_details
;
Empirical correction (ABSPACK) includes:
- Absorption correction using spherical harmonics
- Frame scaling
;
_oxdiff_exptl_absorpt_empirical_full_max 1.219
_oxdiff_exptl_absorpt_empirical_full_min 0.812

loop_
_space_group_symop_operation_xyz
'x, y, z'
'-x, -y, -z'

loop_
_atom_site_label
_atom_site_type_symbol
_atom_site_fract_x
_atom_site_fract_y
_atom_site_fract_z
_atom_site_U_iso_or_equiv
_atom_site_adp_type
_atom_site_occupancy
_atom_site_site_symmetry_order
_atom_site_calc_flag
_atom_site_refinement_flags_posn
_atom_site_refinement_flags_adp
_atom_site_refinement_flags_occupancy
_atom_site_disorder_assembly
_atom_site_disorder_group
Cl1 Cl 1.02798(6) 0.02949(3) 0.33661(2) 0.03524(13) Uani 1 1 d . . . . .
C1 C 0.2169(3) 0.43382(14) 0.34434(9) 0.0255(2) Uani 1 1 d . . . . .
N2 N 0.3171(2) 0.37028(13) 0.43552(8) 0.0292(2) Uani 1 1 d . . . . .
C3 C 0.5633(3) 0.24743(15) 0.43352(9) 0.0305(3) Uani 1 1 d . . . . .
H3 H 0.639052 0.199625 0.495868 0.037 Uiso 1 1 calc R U . . .
C4 C 0.7094(3) 0.18903(14) 0.34124(10) 0.0280(2) Uani 1 1 d . . . . .
C5 C 0.5897(3) 0.26276(15) 0.25186(9) 0.0319(3) Uani 1 1 d . . . . .
H5 H 0.686278 0.225201 0.188320 0.038 Uiso 1 1 calc R U . . .
N6 N 0.3422(2) 0.38528(13) 0.25189(8) 0.0320(2) Uani 1 1 d . . . . .
N7 N -0.0444(2) 0.55687(12) 0.35308(8) 0.0281(2) Uani 1 1 d . . . . .
H7 H -0.121(4) 0.574(2) 0.4173(14) 0.039(4) Uiso 1 1 d . . . . .
C8 C -0.2101(3) 0.66038(14) 0.28139(9) 0.0278(2) Uani 1 1 d . . . . .
O9 O -0.4480(2) 0.75078(12) 0.31160(7) 0.0382(2) Uani 1 1 d . . . . .
C10 C -0.0945(3) 0.65888(16) 0.17100(9) 0.0336(3) Uani 1 1 d . . . . .
H10A H -0.115148 0.556332 0.138562 0.040 Uiso 1 1 calc R U . . .
H10B H 0.123480 0.660700 0.169538 0.040 Uiso 1 1 calc R U . . .
C11 C -0.2632(3) 0.80287(17) 0.10863(10) 0.0397(3) Uani 1 1 d . . . . .
H11A H -0.231948 0.905541 0.138092 0.048 Uiso 1 1 calc R U . . .
H11B H -0.482834 0.805186 0.113019 0.048 Uiso 1 1 calc R U . . .
C12 C -0.1539(5) 0.7921(2) -0.00365(11) 0.0561(4) Uani 1 1 d . . . . .
H12A H -0.259465 0.888527 -0.040356 0.084 Uiso 1 1 calc R U . . .
H12B H -0.196840 0.694193 -0.034286 0.084 Uiso 1 1 calc R U . . .
H12C H 0.064693 0.786530 -0.008160 0.084 Uiso 1 1 calc R U . . .

loop_
_atom_site_aniso_label
_atom_site_aniso_U_11
_atom_site_aniso_U_22
_atom_site_aniso_U_33
_atom_site_aniso_U_23
_atom_site_aniso_U_13
_atom_site_aniso_U_12
Cl1 0.02538(18) 0.03008(18) 0.0442(2) -0.00296(12) -0.00227(12) 0.00751(12)
C1 0.0240(5) 0.0242(5) 0.0257(5) 0.0001(4) 0.0000(4) 0.0007(4)
N2 0.0268(5) 0.0312(5) 0.0249(5) -0.0002(4) 0.0002(4) 0.0038(4)
C3 0.0269(6) 0.0316(6) 0.0289(6) 0.0018(4) -0.0035(4) 0.0027(5)
C4 0.0220(5) 0.0244(5) 0.0348(6) -0.0014(4) -0.0007(4) 0.0013(4)
C5 0.0310(6) 0.0307(6) 0.0283(6) -0.0020(4) 0.0040(4) 0.0046(5)
N6 0.0332(5) 0.0316(5) 0.0248(5) 0.0002(4) 0.0022(4) 0.0066(4)
N7 0.0268(5) 0.0289(5) 0.0232(5) 0.0009(4) 0.0019(4) 0.0052(4)
C8 0.0253(6) 0.0251(5) 0.0298(6) 0.0010(4) -0.0018(4) 0.0016(4)
O9 0.0310(5) 0.0385(5) 0.0358(5) 0.0031(4) 0.0026(4) 0.0123(4)
C10 0.0349(6) 0.0320(6) 0.0277(6) 0.0033(4) 0.0003(5) 0.0062(5)
C11 0.0453(7) 0.0365(7) 0.0306(6) 0.0060(5) -0.0041(5) 0.0062(6)
C12 0.0691(11) 0.0575(10) 0.0304(7) 0.0100(6) -0.0043(7) 0.0108(8)

loop_
_atom_type_symbol
_atom_type_description
_atom_type_scat_dispersion_real
_atom_type_scat_dispersion_imag
_atom_type_scat_source
C C 0.0181 0.0091 'International Tables Vol C Tables 4.2.6.8 and 6.1.1.4'
H H 0.0000 0.0000 'International Tables Vol C Tables 4.2.6.8 and 6.1.1.4'
Cl Cl 0.3639 0.7018 'International Tables Vol C Tables 4.2.6.8 and 6.1.1.4'
N N 0.0311 0.0180 'International Tables Vol C Tables 4.2.6.8 and 6.1.1.4'
O O 0.0492 0.0322 'International Tables Vol C Tables 4.2.6.8 and 6.1.1.4'

loop_
_exptl_crystal_face_index_h
_exptl_crystal_face_index_k
_exptl_crystal_face_index_l
_exptl_crystal_face_perp_dist
2 0 -1 0.0996
-2 0 1 0.1065
0 1 0 0.0249
0 -1 0 0.0309
0 0 1 0.0223
0 0 -1 0.0089

loop_
_geom_angle_atom_site_label_1
_geom_angle_atom_site_label_2
_geom_angle_atom_site_label_3
_geom_angle
_geom_angle_site_symmetry_1
_geom_angle_site_symmetry_3
_geom_angle_publ_flag
N2 C1 N7 113.49(10) . . ?
N6 C1 N2 125.88(11) . . ?
N6 C1 N7 120.61(10) . . ?
C3 N2 C1 117.18(10) . . ?
N2 C3 C4 121.08(11) . . ?
C3 C4 Cl1 121.95(10) . . ?
C5 C4 Cl1 120.70(9) . . ?
C5 C4 C3 117.35(11) . . ?
N6 C5 C4 122.65(11) . . ?
C1 N6 C5 115.86(11) . . ?
C1 N7 C8 132.57(10) . . ?
N7 C8 C10 120.13(10) . . ?
O9 C8 N7 117.50(11) . . ?
O9 C8 C10 122.37(11) . . ?
C8 C10 C11 113.19(10) . . ?
C10 C11 C12 111.78(12) . . ?

loop_
_geom_bond_atom_site_label_1
_geom_bond_atom_site_label_2
_geom_bond_distance
_geom_bond_site_symmetry_2
_geom_bond_publ_flag
Cl1 C4 1.7258(12) . ?
C1 N2 1.3436(15) . ?
C1 N6 1.3329(15) . ?
C1 N7 1.3802(15) . ?
N2 C3 1.3315(16) . ?
C3 C4 1.3824(17) . ?
C4 C5 1.3781(18) . ?
C5 N6 1.3340(17) . ?
N7 C8 1.3850(15) . ?
C8 O9 1.2174(15) . ?
C8 C10 1.5032(16) . ?
C10 C11 1.5158(17) . ?
C11 C12 1.516(2) . ?

loop_
_geom_hbond_atom_site_label_D
_geom_hbond_atom_site_label_H
_geom_hbond_atom_site_label_A
_geom_hbond_distance_DH
_geom_hbond_distance_HA
_geom_hbond_distance_DA
_geom_hbond_angle_DHA
_geom_hbond_site_symmetry_A
_geom_hbond_publ_flag
N7 H7 N2 0.890(18) 2.084(19) 2.9725(14) 176.0(16) 2_566 yes

loop_
_exptl_oxdiff_crystal_face_indexfrac_h
_exptl_oxdiff_crystal_face_indexfrac_k
_exptl_oxdiff_crystal_face_indexfrac_l
_exptl_oxdiff_crystal_face_x
_exptl_oxdiff_crystal_face_y
_exptl_oxdiff_crystal_face_z
2.0017 0.0042 -1.0002 0.0837 0.4122 -0.5838
-2.0017 -0.0042 1.0002 -0.0837 -0.4122 0.5838
-0.0013 0.9996 0.0026 0.0606 0.1136 0.1389
0.0013 -0.9996 -0.0026 -0.0606 -0.1136 -0.1389
-0.0000 -0.0012 0.9990 0.1032 -0.0587 0.0027
0.0000 0.0012 -0.9990 -0.1032 0.0587 -0.0027
